data_4084746
loop_
_publ_author_name
'Strinitz, Frank'
'Tucher, Johannes'
'Januszewski, Johanna A.'
'Waterloo, Andreas R.'
'Stegner, Philipp'
'F\"ortsch, Sebastian'
'H\"ubner, Eike'
'Tykwinski, Rik R.'
'Burzlaff, Nicolai'

_publ_section_title
;
 Carbon-Rich Ruthenium Allenylidene Complexes Bearing Heteroscorpionate
 Ligands
;
_journal_issue 19
_journal_name_full Organometallics
_journal_page_first 5129
_journal_paper_doi 10.1021/om5002777
_journal_volume 33
_journal_year 2014
_chemical_compound_source 'synthesis as described'
_chemical_formula_moiety 'C46 H38 Cl N4 O3 P Ru'
_chemical_formula_sum 'C46 H38 Cl N4 O3 P Ru'
_chemical_formula_weight 862.29
_chemical_name_systematic
;
 ?
;
_space_group_IT_number 2
_symmetry_cell_setting triclinic
_symmetry_Int_Tables_number 2
_symmetry_space_group_name_Hall '-P 1'
_symmetry_space_group_name_H-M 'P -1'
_atom_sites_solution_hydrogens geom
_atom_sites_solution_primary direct
_atom_sites_solution_secondary difmap
_audit_creation_date 2013-12-06T11:26:50-00:00
_audit_creation_method 'WinGX routine CIF_UPDATE'
_cell_angle_alpha 93.010(8)
_cell_angle_beta 98.019(5)
_cell_angle_gamma 98.291(5)
_cell_formula_units_Z 2
_cell_length_a 12.1411(7)
_cell_length_b 12.4107(11)
_cell_length_c 14.8427(12)
_cell_measurement_reflns_used 109
_cell_measurement_temperature 150(2)
_cell_measurement_theta_max 20
_cell_measurement_theta_min 6
_cell_measurement_wavelength 0.71073
_cell_volume 2185.4(3)
_computing_cell_refinement 'EVALCCD (Duisenberg, 2003)'
_computing_data_collection 'COLLECT (Bruker-Nonius, 2002)'
_computing_data_reduction 'EVALCCD (Duisenberg, 2003)'
_computing_molecular_graphics 'Ortep-3 for Windows (Farrugia, 1997)'
_computing_publication_material 'WinGX publication routines (Farrugia, 1999)'
_computing_structure_refinement 'SHELXL-97 (Sheldrick, 1997)'
_computing_structure_solution 'SHELXS-86 (Sheldrick, 1986)'
_diffrn_ambient_temperature 150(2)
_diffrn_detector_area_resol_mean 9
_diffrn_measured_fraction_theta_full 0.986
_diffrn_measured_fraction_theta_max 0.986
_diffrn_measurement_device_type 'Bruker-Nonius KappaCCD'
_diffrn_measurement_method
;
 \f- and \w-rotations with 1.60 \% and 128 sec per frame
;
_diffrn_radiation_monochromator graphite
_diffrn_radiation_probe x-ray
_diffrn_radiation_type MoK\a
_diffrn_radiation_wavelength 0.71073
_diffrn_reflns_av_R_equivalents 0.0325
_diffrn_reflns_av_unetI/netI 0.0294
_diffrn_reflns_limit_h_max 15
_diffrn_reflns_limit_h_min -15
_diffrn_reflns_limit_k_max 15
_diffrn_reflns_limit_k_min -15
_diffrn_reflns_limit_l_max 18
_diffrn_reflns_limit_l_min -18
_diffrn_reflns_number 31254
_diffrn_reflns_theta_full 26.5
_diffrn_reflns_theta_max 26.5
_diffrn_reflns_theta_min 6.2
_exptl_absorpt_coefficient_mu 0.499
_exptl_absorpt_correction_T_max 0.7454
_exptl_absorpt_correction_T_min 0.5813
_exptl_absorpt_correction_type multi-scan
_exptl_absorpt_process_details 'SADABS, Bruker-AXS, 2002'
_exptl_crystal_colour red
_exptl_crystal_density_diffrn 1.31
_exptl_crystal_density_method 'not measured'
_exptl_crystal_description block
_exptl_crystal_F_000 884
_exptl_crystal_size_max 0.305
_exptl_crystal_size_mid 0.282
_exptl_crystal_size_min 0.254
_platon_squeeze_details
;
The unit cell contains one hexane molecule which has been treated 
as a diffuse contribution to the overall scattering without specific 
atom positions by SQUEEZE/PLATON 
;
_refine_diff_density_max 0.612
_refine_diff_density_min -0.557
_refine_diff_density_rms 0.072
_refine_ls_extinction_method none
_refine_ls_goodness_of_fit_ref 1.089
_refine_ls_hydrogen_treatment constr
_refine_ls_matrix_type full
_refine_ls_number_parameters 509
_refine_ls_number_reflns 8938
_refine_ls_number_restraints 0
_refine_ls_restrained_S_all 1.089
_refine_ls_R_factor_all 0.0362
_refine_ls_R_factor_gt 0.0315
_refine_ls_shift/su_max 0.005
_refine_ls_shift/su_mean 0
_refine_ls_structure_factor_coef Fsqd
_refine_ls_weighting_details 'calc w=1/[\s^2^(Fo^2^)+(0.0510P)^2^+1.7391P] where P=(Fo^2^+2Fc^2^)/3'
_refine_ls_weighting_scheme calc
_refine_ls_wR_factor_gt 0.0932
_refine_ls_wR_factor_ref 0.096
_reflns_number_gt 8005
_reflns_number_total 8938
_reflns_threshold_expression >2sigma(I)
_cod_data_source_file om5002777_si_002.cif
_cod_data_source_block compound12b
_cod_database_code 4084746

loop_
_symmetry_equiv_pos_as_xyz
'x, y, z'
'-x, -y, -z'

loop_
_atom_site_label
_atom_site_type_symbol
_atom_site_fract_x
_atom_site_fract_y
_atom_site_fract_z
_atom_site_U_iso_or_equiv
_atom_site_adp_type
_atom_site_occupancy
_atom_site_symmetry_multiplicity
_atom_site_calc_flag
_atom_site_refinement_flags
C1 C 0.90337(19) 0.65542(19) 0.47494(15) 0.0240(4) Uani 1 1 d .
H1 H 0.9093 0.6285 0.4128 0.029 Uiso 1 1 calc R
C2 C 1.01534(19) 0.64696(19) 0.53654(15) 0.0245(4) Uani 1 1 d .
C11 C 0.8371(2) 1.0087(2) 0.5959(2) 0.0385(6) Uani 1 1 d .
H11A H 0.7601 0.9925 0.6056 0.058 Uiso 1 1 calc R
H11B H 0.8497 1.0792 0.572 0.058 Uiso 1 1 calc R
H11C H 0.8859 1.009 0.6527 0.058 Uiso 1 1 calc R
C12 C 0.8615(2) 0.9241(2) 0.52950(18) 0.0303(5) Uani 1 1 d .
C13 C 0.8709(2) 0.9333(2) 0.43761(19) 0.0365(6) Uani 1 1 d .
H13 H 0.8666 0.9957 0.406 0.044 Uiso 1 1 calc R
C14 C 0.8874(2) 0.8343(2) 0.40261(17) 0.0320(5) Uani 1 1 d .
C15 C 0.9019(3) 0.7963(3) 0.30881(17) 0.0429(7) Uani 1 1 d .
H15A H 0.9681 0.762 0.3115 0.064 Uiso 1 1 calc R
H15B H 0.9095 0.8576 0.2721 0.064 Uiso 1 1 calc R
H15C H 0.8373 0.7447 0.2823 0.064 Uiso 1 1 calc R
C21 C 0.6159(2) 0.5466(2) 0.66667(17) 0.0320(5) Uani 1 1 d .
H21A H 0.6595 0.5202 0.7176 0.048 Uiso 1 1 calc R
H21B H 0.5455 0.4988 0.6505 0.048 Uiso 1 1 calc R
H21C H 0.6021 0.6188 0.683 0.048 Uiso 1 1 calc R
C22 C 0.67916(19) 0.54957(19) 0.58740(16) 0.0262(5) Uani 1 1 d .
C23 C 0.6463(2) 0.4878(2) 0.50367(17) 0.0290(5) Uani 1 1 d .
H23 H 0.5816 0.4367 0.4874 0.035 Uiso 1 1 calc R
C24 C 0.7276(2) 0.51713(19) 0.45050(16) 0.0273(5) Uani 1 1 d .
C25 C 0.7371(2) 0.4804(2) 0.35574(17) 0.0355(6) Uani 1 1 d .
H25A H 0.7431 0.5422 0.3195 0.053 Uiso 1 1 calc R
H25B H 0.6715 0.4294 0.3306 0.053 Uiso 1 1 calc R
H25C H 0.8029 0.4458 0.3557 0.053 Uiso 1 1 calc R
C31 C 0.8554(2) 0.48936(19) 0.78617(16) 0.0285(5) Uani 1 1 d .
C32 C 0.8611(2) 0.4277(2) 0.70638(17) 0.0305(5) Uani 1 1 d .
H32 H 0.8911 0.4615 0.6589 0.037 Uiso 1 1 calc R
C33 C 0.8225(3) 0.3169(2) 0.6971(2) 0.0436(7) Uani 1 1 d .
H33 H 0.826 0.2765 0.6433 0.052 Uiso 1 1 calc R
C34 C 0.7787(3) 0.2660(2) 0.7678(3) 0.0599(9) Uani 1 1 d .
H34 H 0.752 0.1915 0.7613 0.072 Uiso 1 1 calc R
C35 C 0.7748(3) 0.3256(3) 0.8476(3) 0.0596(9) Uani 1 1 d .
H35 H 0.7476 0.2908 0.8959 0.072 Uiso 1 1 calc R
C36 C 0.8111(3) 0.4378(2) 0.8567(2) 0.0418(6) Uani 1 1 d .
H36 H 0.8056 0.4781 0.9101 0.05 Uiso 1 1 calc R
C41 C 1.0685(2) 0.61262(19) 0.82965(15) 0.0256(5) Uani 1 1 d .
C42 C 1.1564(2) 0.68611(19) 0.80938(16) 0.0282(5) Uani 1 1 d .
H42 H 1.1416 0.7464 0.7777 0.034 Uiso 1 1 calc R
C43 C 1.2673(2) 0.6708(2) 0.83597(18) 0.0339(5) Uani 1 1 d .
H43 H 1.3261 0.7212 0.8225 0.041 Uiso 1 1 calc R
C44 C 1.2905(2) 0.5813(2) 0.88220(18) 0.0376(6) Uani 1 1 d .
H44 H 1.3647 0.5721 0.9009 0.045 Uiso 1 1 calc R
C45 C 1.2046(3) 0.5067(3) 0.9003(2) 0.0439(7) Uani 1 1 d .
H45 H 1.2203 0.4454 0.93 0.053 Uiso 1 1 calc R
C46 C 1.0931(2) 0.5213(2) 0.87455(19) 0.0384(6) Uani 1 1 d .
H46 H 1.0349 0.4697 0.8874 0.046 Uiso 1 1 calc R
C51 C 0.8815(2) 0.68904(19) 0.90238(15) 0.0265(5) Uani 1 1 d .
C52 C 0.7691(2) 0.6958(2) 0.90573(17) 0.0327(5) Uani 1 1 d .
H52 H 0.7148 0.6662 0.8568 0.039 Uiso 1 1 calc R
C53 C 0.7369(3) 0.7460(2) 0.98117(19) 0.0403(6) Uani 1 1 d .
H53 H 0.6614 0.7503 0.9828 0.048 Uiso 1 1 calc R
C54 C 0.8173(3) 0.7899(2) 1.05423(18) 0.0437(7) Uani 1 1 d .
H54 H 0.7959 0.8248 1.1045 0.052 Uiso 1 1 calc R
C55 C 0.9283(3) 0.7819(3) 1.05251(18) 0.0443(7) Uani 1 1 d .
H55 H 0.982 0.8103 1.1021 0.053 Uiso 1 1 calc R
C56 C 0.9612(2) 0.7312(2) 0.97637(17) 0.0340(5) Uani 1 1 d .
H56 H 1.0366 0.7258 0.9755 0.041 Uiso 1 1 calc R
C61 C 0.76413(19) 0.79278(18) 0.71210(14) 0.0233(4) Uani 1 1 d .
C62 C 0.6871(2) 0.8382(2) 0.73402(16) 0.0288(5) Uani 1 1 d .
C63 C 0.6164(2) 0.89743(19) 0.77014(17) 0.0282(5) Uani 1 1 d .
C64 C 0.4972(2) 0.8858(2) 0.73066(18) 0.0314(5) Uani 1 1 d .
C65 C 0.4239(2) 0.9461(2) 0.7694(2) 0.0369(6) Uani 1 1 d .
C67 C 0.4671(3) 1.0266(2) 0.8484(2) 0.0457(7) Uani 1 1 d .
C68 C 0.5852(3) 1.0323(2) 0.8903(2) 0.0403(6) Uani 1 1 d .
C69 C 0.6583(2) 0.9712(2) 0.85120(18) 0.0324(5) Uani 1 1 d .
C71 C 0.4540(2) 0.8139(2) 0.6547(2) 0.0387(6) Uani 1 1 d .
H71 H 0.502 0.7751 0.6272 0.046 Uiso 1 1 calc R
C72 C 0.3403(3) 0.7991(3) 0.6195(2) 0.0461(7) Uani 1 1 d .
H72 H 0.3127 0.7514 0.5683 0.055 Uiso 1 1 calc R
C73 C 0.2682(3) 0.8557(3) 0.6608(2) 0.0486(8) Uani 1 1 d .
H73 H 0.1914 0.8435 0.6393 0.058 Uiso 1 1 calc R
C74 C 0.3103(2) 0.9298(2) 0.7335(2) 0.0453(7) Uani 1 1 d .
H74 H 0.2619 0.9699 0.7593 0.054 Uiso 1 1 calc R
C75 C 0.6253(3) 1.0975(3) 0.9705(2) 0.0541(9) Uani 1 1 d .
H75 H 0.5779 1.1385 0.9965 0.065 Uiso 1 1 calc R
C76 C 0.7346(4) 1.1016(3) 1.0115(2) 0.0594(10) Uani 1 1 d .
H76 H 0.7595 1.1423 1.0669 0.071 Uiso 1 1 calc R
C77 C 0.8077(3) 1.0463(2) 0.9715(2) 0.0496(8) Uani 1 1 d .
H77 H 0.8825 1.0525 0.9985 0.06 Uiso 1 1 calc R
C78 C 0.7707(3) 0.9818(2) 0.8918(2) 0.0400(6) Uani 1 1 d .
H78 H 0.8207 0.9451 0.8648 0.048 Uiso 1 1 calc R
Cl1 Cl 1.00813(5) 0.88634(4) 0.75564(4) 0.02743(13) Uani 1 1 d .
N11 N 0.87455(16) 0.82350(15) 0.55166(13) 0.0234(4) Uani 1 1 d .
N12 N 0.88888(16) 0.76868(16) 0.47301(12) 0.0248(4) Uani 1 1 d .
N21 N 0.77709(15) 0.61307(15) 0.58679(12) 0.0215(4) Uani 1 1 d .
N22 N 0.80572(16) 0.59226(16) 0.50227(12) 0.0233(4) Uani 1 1 d .
O1 O 1.01970(13) 0.67220(13) 0.62118(10) 0.0241(3) Uani 1 1 d .
O2 O 1.09145(15) 0.62149(17) 0.49857(12) 0.0378(4) Uani 1 1 d .
O3 O 0.4060(2) 1.0854(2) 0.8775(2) 0.0718(8) Uani 1 1 d .
P1 P 0.92105(5) 0.63214(5) 0.79782(4) 0.02135(12) Uani 1 1 d .
Ru1 Ru 0.883049(13) 0.734839(13) 0.671272(11) 0.01811(7) Uani 1 1 d .

loop_
_atom_site_aniso_label
_atom_site_aniso_U_11
_atom_site_aniso_U_22
_atom_site_aniso_U_33
_atom_site_aniso_U_23
_atom_site_aniso_U_13
_atom_site_aniso_U_12
C1 0.0253(11) 0.0309(11) 0.0166(10) 0.0008(8) 0.0045(8) 0.0052(9)
C2 0.0253(11) 0.0272(11) 0.0212(10) 0.0016(9) 0.0023(9) 0.0063(9)
C11 0.0426(15) 0.0283(12) 0.0480(16) 0.0081(11) 0.0089(12) 0.0131(11)
C12 0.0263(12) 0.0299(12) 0.0353(13) 0.0093(10) 0.0010(10) 0.0073(10)
C13 0.0391(14) 0.0363(13) 0.0351(14) 0.0183(11) 0.0014(11) 0.0078(11)
C14 0.0306(12) 0.0410(14) 0.0240(12) 0.0136(10) 0.0004(9) 0.0039(10)
C15 0.0516(17) 0.0551(17) 0.0206(12) 0.0123(12) 0.0015(11) 0.0037(14)
C21 0.0257(12) 0.0375(13) 0.0305(12) -0.0017(10) 0.0047(10) -0.0019(10)
C22 0.0238(11) 0.0279(11) 0.0257(11) -0.0007(9) 0.0006(9) 0.0042(9)
C23 0.0257(11) 0.0299(12) 0.0282(12) -0.0039(9) -0.0027(9) 0.0026(9)
C24 0.0279(11) 0.0286(11) 0.0235(11) -0.0037(9) -0.0035(9) 0.0069(9)
C25 0.0396(14) 0.0400(14) 0.0235(12) -0.0078(10) -0.0010(10) 0.0043(11)
C31 0.0324(12) 0.0266(11) 0.0262(12) 0.0056(9) 0.0030(9) 0.0033(9)
C32 0.0344(13) 0.0264(12) 0.0303(12) 0.0022(10) 0.0028(10) 0.0050(10)
C33 0.0536(17) 0.0277(13) 0.0472(16) -0.0018(12) 0.0055(13) 0.0025(12)
C34 0.083(3) 0.0265(14) 0.064(2) 0.0080(14) 0.0083(19) -0.0105(15)
C35 0.081(3) 0.0416(17) 0.056(2) 0.0197(15) 0.0223(18) -0.0080(17)
C36 0.0535(17) 0.0379(14) 0.0327(14) 0.0088(11) 0.0088(12) -0.0020(13)
C41 0.0296(12) 0.0296(11) 0.0176(10) -0.0001(9) -0.0004(9) 0.0095(9)
C42 0.0300(12) 0.0274(11) 0.0263(11) -0.0008(9) -0.0018(9) 0.0082(9)
C43 0.0301(13) 0.0362(13) 0.0335(13) -0.0051(11) -0.0023(10) 0.0084(10)
C44 0.0354(14) 0.0509(16) 0.0276(12) -0.0009(11) -0.0031(10) 0.0197(12)
C45 0.0507(17) 0.0507(17) 0.0357(15) 0.0155(13) 0.0026(12) 0.0249(14)
C46 0.0403(15) 0.0435(15) 0.0348(14) 0.0156(12) 0.0052(11) 0.0132(12)
C51 0.0359(13) 0.0272(11) 0.0186(10) 0.0041(9) 0.0083(9) 0.0064(10)
C52 0.0376(13) 0.0417(14) 0.0224(11) 0.0089(10) 0.0077(10) 0.0131(11)
C53 0.0485(16) 0.0503(16) 0.0317(14) 0.0153(12) 0.0176(12) 0.0240(13)
C54 0.067(2) 0.0471(16) 0.0246(13) 0.0044(11) 0.0187(13) 0.0230(14)
C55 0.0586(18) 0.0519(17) 0.0218(12) -0.0033(12) 0.0067(12) 0.0080(14)
C56 0.0379(14) 0.0413(14) 0.0225(11) -0.0003(10) 0.0061(10) 0.0050(11)
C61 0.0286(11) 0.0226(10) 0.0168(10) 0.0014(8) 0.0009(8) 0.0004(9)
C62 0.0282(12) 0.0308(12) 0.0268(12) 0.0032(9) 0.0032(9) 0.0028(10)
C63 0.0308(12) 0.0260(11) 0.0313(12) 0.0060(9) 0.0109(10) 0.0083(9)
C64 0.0309(12) 0.0286(12) 0.0382(14) 0.0107(10) 0.0103(10) 0.0085(10)
C65 0.0362(14) 0.0289(12) 0.0526(16) 0.0150(11) 0.0195(12) 0.0120(11)
C67 0.0520(18) 0.0308(13) 0.064(2) 0.0064(13) 0.0352(15) 0.0115(12)
C68 0.0529(17) 0.0284(13) 0.0436(15) 0.0002(11) 0.0244(13) 0.0034(12)
C69 0.0404(14) 0.0240(11) 0.0350(13) 0.0041(10) 0.0140(11) 0.0035(10)
C71 0.0346(14) 0.0406(14) 0.0425(15) 0.0060(12) 0.0044(11) 0.0110(11)
C72 0.0370(15) 0.0460(16) 0.0542(18) 0.0108(14) -0.0022(13) 0.0082(13)
C73 0.0329(14) 0.0460(16) 0.069(2) 0.0236(16) 0.0050(14) 0.0092(13)
C74 0.0355(14) 0.0383(15) 0.072(2) 0.0242(15) 0.0224(14) 0.0172(12)
C75 0.072(2) 0.0361(15) 0.058(2) -0.0083(14) 0.0325(18) -0.0003(15)
C76 0.087(3) 0.0378(16) 0.0467(18) -0.0124(14) 0.0147(18) -0.0103(17)
C77 0.060(2) 0.0344(15) 0.0465(17) -0.0037(13) 0.0012(14) -0.0083(14)
C78 0.0477(16) 0.0311(13) 0.0402(15) -0.0002(11) 0.0068(12) 0.0037(12)
Cl1 0.0245(3) 0.0237(3) 0.0321(3) -0.0034(2) 0.0001(2) 0.0030(2)
N11 0.0238(9) 0.0251(9) 0.0223(9) 0.0044(7) 0.0035(7) 0.0058(7)
N12 0.0269(10) 0.0307(10) 0.0170(9) 0.0049(7) 0.0017(7) 0.0061(8)
N21 0.0219(9) 0.0252(9) 0.0175(9) 0.0004(7) 0.0029(7) 0.0044(7)
N22 0.0250(9) 0.0273(9) 0.0171(9) -0.0018(7) 0.0016(7) 0.0053(8)
O1 0.0235(8) 0.0305(8) 0.0193(7) 0.0003(6) 0.0020(6) 0.0090(6)
O2 0.0282(9) 0.0618(12) 0.0263(9) -0.0036(8) 0.0065(7) 0.0164(9)
O3 0.0659(16) 0.0547(14) 0.106(2) -0.0107(14) 0.0415(15) 0.0256(13)
P1 0.0248(3) 0.0227(3) 0.0168(3) 0.0018(2) 0.0031(2) 0.0045(2)
Ru1 0.01852(10) 0.01987(10) 0.01610(10) 0.00064(6) 0.00213(6) 0.00416(6)

loop_
_atom_type_symbol
_atom_type_description
_atom_type_scat_dispersion_real
_atom_type_scat_dispersion_imag
_atom_type_scat_source
C C 0.0033 0.0016 'International Tables Vol C Tables 4.2.6.8 and 6.1.1.4'
H H 0 0 'International Tables Vol C Tables 4.2.6.8 and 6.1.1.4'
Cl Cl 0.1484 0.1585 'International Tables Vol C Tables 4.2.6.8 and 6.1.1.4'
N N 0.0061 0.0033 'International Tables Vol C Tables 4.2.6.8 and 6.1.1.4'
O O 0.0106 0.006 'International Tables Vol C Tables 4.2.6.8 and 6.1.1.4'
P P 0.1023 0.0942 'International Tables Vol C Tables 4.2.6.8 and 6.1.1.4'
Ru Ru -1.2594 0.8363 'International Tables Vol C Tables 4.2.6.8 and 6.1.1.4'

loop_
_geom_angle_atom_site_label_1
_geom_angle_atom_site_label_2
_geom_angle_atom_site_label_3
_geom_angle
N12 C1 N22 109.94(18)
N12 C1 C2 109.08(18)
N22 C1 C2 113.97(19)
O2 C2 O1 126.7(2)
O2 C2 C1 116.8(2)
O1 C2 C1 116.37(19)
N11 C12 C13 109.6(2)
N11 C12 C11 122.7(2)
C13 C12 C11 127.7(2)
C14 C13 C12 107.4(2)
N12 C14 C13 105.9(2)
N12 C14 C15 123.1(2)
C13 C14 C15 131.1(2)
N21 C22 C23 109.9(2)
N21 C22 C21 123.8(2)
C23 C22 C21 126.3(2)
C24 C23 C22 106.9(2)
N22 C24 C23 106.0(2)
N22 C24 C25 123.0(2)
C23 C24 C25 131.1(2)
C36 C31 C32 119.0(2)
C36 C31 P1 122.7(2)
C32 C31 P1 117.90(19)
C33 C32 C31 120.6(3)
C32 C33 C34 120.1(3)
C35 C34 C33 119.9(3)
C34 C35 C36 120.4(3)
C31 C36 C35 120.0(3)
C42 C41 C46 118.5(2)
C42 C41 P1 121.57(18)
C46 C41 P1 119.9(2)
C41 C42 C43 120.5(2)
C44 C43 C42 120.4(3)
C45 C44 C43 119.7(3)
C44 C45 C46 120.6(3)
C41 C46 C45 120.3(3)
C56 C51 C52 119.1(2)
C56 C51 P1 121.76(19)
C52 C51 P1 118.99(18)
C53 C52 C51 120.6(3)
C52 C53 C54 119.9(3)
C55 C54 C53 120.0(2)
C54 C55 C56 120.3(3)
C51 C56 C55 120.0(3)
C62 C61 Ru1 174.4(2)
C61 C62 C63 169.8(3)
C62 C63 C69 119.6(2)
C62 C63 C64 121.0(2)
C69 C63 C64 119.4(2)
C71 C64 C65 118.5(3)
C71 C64 C63 120.8(2)
C65 C64 C63 120.7(2)
C74 C65 C64 119.7(3)
C74 C65 C67 120.0(3)
C64 C65 C67 120.3(3)
O3 C67 C68 121.4(3)
O3 C67 C65 120.6(3)
C68 C67 C65 117.9(2)
C75 C68 C69 119.2(3)
C75 C68 C67 119.7(3)
C69 C68 C67 121.1(3)
C78 C69 C68 119.1(3)
C78 C69 C63 120.7(2)
C68 C69 C63 120.2(3)
C72 C71 C64 121.0(3)
C73 C72 C71 119.7(3)
C74 C73 C72 119.8(3)
C73 C74 C65 121.1(3)
C76 C75 C68 120.3(3)
C75 C76 C77 120.7(3)
C78 C77 C76 120.3(3)
C77 C78 C69 120.3(3)
C12 N11 N12 105.72(19)
C12 N11 Ru1 137.80(17)
N12 N11 Ru1 116.45(14)
C14 N12 N11 111.4(2)
C14 N12 C1 129.8(2)
N11 N12 C1 118.80(18)
C22 N21 N22 105.49(17)
C22 N21 Ru1 137.90(15)
N22 N21 Ru1 116.41(14)
C24 N22 N21 111.77(19)
C24 N22 C1 127.65(19)
N21 N22 C1 120.28(17)
C2 O1 Ru1 120.56(14)
C31 P1 C51 105.09(11)
C31 P1 C41 98.78(11)
C51 P1 C41 104.66(11)
C31 P1 Ru1 116.56(8)
C51 P1 Ru1 113.58(8)
C41 P1 Ru1 116.35(8)
C61 Ru1 N21 93.25(8)
C61 Ru1 N11 93.07(8)
N21 Ru1 N11 83.87(7)
C61 Ru1 O1 178.13(8)
N21 Ru1 O1 86.94(7)
N11 Ru1 O1 85.11(7)
C61 Ru1 P1 95.87(7)
N21 Ru1 P1 97.95(5)
N11 Ru1 P1 170.75(5)
O1 Ru1 P1 85.94(5)
C61 Ru1 Cl1 87.84(7)
N21 Ru1 Cl1 174.12(5)
N11 Ru1 Cl1 90.30(5)
O1 Ru1 Cl1 91.79(4)
P1 Ru1 Cl1 87.68(2)

loop_
_geom_bond_atom_site_label_1
_geom_bond_atom_site_label_2
_geom_bond_distance
C1 N12 1.443(3)
C1 N22 1.444(3)
C1 C2 1.549(3)
C2 O2 1.218(3)
C2 O1 1.271(3)
C11 C12 1.491(4)
C12 N11 1.333(3)
C12 C13 1.394(4)
C13 C14 1.362(4)
C14 N12 1.358(3)
C14 C15 1.488(4)
C21 C22 1.491(3)
C22 N21 1.330(3)
C22 C23 1.402(3)
C23 C24 1.369(4)
C24 N22 1.351(3)
C24 C25 1.481(3)
C31 C36 1.387(4)
C31 C32 1.391(3)
C31 P1 1.824(2)
C32 C33 1.381(4)
C33 C34 1.382(5)
C34 C35 1.375(5)
C35 C36 1.391(4)
C41 C42 1.379(4)
C41 C46 1.393(4)
C41 P1 1.840(2)
C42 C43 1.392(3)
C43 C44 1.378(4)
C44 C45 1.357(4)
C45 C46 1.396(4)
C51 C56 1.383(3)
C51 C52 1.387(4)
C51 P1 1.824(2)
C52 C53 1.383(4)
C53 C54 1.383(4)
C54 C55 1.369(5)
C55 C56 1.399(4)
C61 C62 1.232(3)
C61 Ru1 1.862(2)
C62 C63 1.354(3)
C63 C69 1.457(4)
C63 C64 1.467(4)
C64 C71 1.392(4)
C64 C65 1.404(4)
C65 C74 1.389(4)
C65 C67 1.484(4)
C67 O3 1.217(4)
C67 C68 1.472(5)
C68 C75 1.390(4)
C68 C69 1.411(4)
C69 C78 1.399(4)
C71 C72 1.389(4)
C72 C73 1.385(5)
C73 C74 1.370(5)
C75 C76 1.374(6)
C76 C77 1.375(5)
C77 C78 1.375(4)
Cl1 Ru1 2.4100(6)
N11 N12 1.365(3)
N11 Ru1 2.1355(19)
N21 N22 1.369(3)
N21 Ru1 2.0740(18)
O1 Ru1 2.1367(15)
P1 Ru1 2.3546(6)

loop_
_platon_squeeze_void_nr
_platon_squeeze_void_average_x
_platon_squeeze_void_average_y
_platon_squeeze_void_average_z
_platon_squeeze_void_volume
_platon_squeeze_void_count_electrons
1 0.499 0.181 0.680 367.5 -10.2
2 0.484 0.314 0.174 7.4 0.2
3 0.516 0.686 0.826 7.5 0.3
